data_2020135
loop_
_publ_author_name
'Lee, U.'
'Kobayashi, A.'
'Sasaki, Y.'

_publ_section_title
;
 Structure of Pentasodium Trihydrogenhexatungstoplatinate(IV)
 Icosahydrate, Na5 (H3 Pt W6 O24) (H2 O)20
;
_journal_name_full 'Acta Crystallographica C (39,1983-)'
_journal_page_first 817
_journal_page_last 819
_journal_volume 39
_journal_year 1983
_chemical_formula_sum 'H43 Na5 O44 Pt W6'
_chemical_name_systematic 'Na5 (H3 Pt W6 O24) (H2 O)20'
_space_group_IT_number 2
_symmetry_space_group_name_Hall '-P 1'
_symmetry_space_group_name_H-M 'P -1'
_cell_angle_alpha 115.06
_cell_angle_beta 99.51
_cell_angle_gamma 62.32
_cell_formula_units_Z 1
_cell_length_a 10.576
_cell_length_b 12.551
_cell_length_c 10.027
_cell_volume 1066.876
_citation_journal_id_ASTM ACSCEE
_cod_data_source_file Lee_ACSCEE_1983_241.cif
_cod_data_source_block H43Na5O44Pt1W6
_cod_original_formula_sum 'H43 Na5 O44 Pt1 W6'
_cod_database_code 2020135

loop_
_symmetry_equiv_pos_as_xyz
x,y,z
-x,-y,-z

loop_
_atom_site_label
_atom_site_type_symbol
_atom_site_fract_x
_atom_site_fract_y
_atom_site_fract_z
_atom_site_occupancy
_atom_site_U_iso_or_equiv
O3 O-2 -0.2976 0.4391 0.1752 1 0.0
O9 O-2 -0.174 0.2621 0.3186 1 0.0
O7 O-2 -0.3104 0.2349 -0.066 1 0.0
O13 O-2 0.2491 -0.1913 0.4811 1 0.0
O2 O-2 0.4649 -0.0878 0.0932 1 0.0
Pt1 Pt+4 0 0 0 1 0.0
O18 O-2 -0.0581 0.4562 -0.2598 1 0.0
O4 O-2 -0.4389 0.3121 0.2064 1 0.0
O12 O-2 0.0739 0.013 0.2027 1 0.0
O16 O-2 0.347 -0.0303 -0.2272 1 0.0
Na3 Na+1 0 0.5 0 1 0.0
O22 O-2 0.2512 0.4195 -0.0525 1 0.0
O19 O-2 0.0504 0.2762 -0.0577 1 0.0
O1 O-2 0.3406 -0.068 0.3332 1 0.0
O10 O-2 -0.2072 0.0713 0.0505 1 0.0
Na1 Na+1 0.2326 0.0282 -0.4304 1 0.0
O15 O-2 0.391 -0.393 0.2167 1 0.0
W3 W+6 0.0254 0.2248 0.3163 1 0.0
O8 O-2 0.2103 0.1285 0.2217 1 0.0
W1 W+6 0.3065 -0.0604 0.1612 1 0.0
O21 O-2 0.3412 0.1843 -0.33 1 0.0
O11 O-2 -0.0461 0.1915 0.0864 1 0.0
O17 O-2 0.3109 0.2455 0.1199 1 0.0
Na2 Na+1 0.31 0.4527 0.1993 1 0.0
O14 O-2 0.3703 0.4995 0.4611 1 0.0
O20 O-2 0.0043 0.1076 -0.3156 1 0.0
O5 O-2 0.0122 0.3776 0.3505 1 0.0
W2 W+6 -0.2789 0.2818 0.1434 1 0.0
O6 O-2 0.0627 0.2062 0.4847 1 0.0
